data_7113919
loop_
_publ_author_name
'Li Jia'
'Qi Chen'
'Yin-Shan Meng'
'Hao-Ling Sun'
'Song Gao'

_publ_section_title
;
 Elucidation of slow magnetic relaxation in a ferromagnetic 1D dysprosium
 chain through magnetic dilution
;
_journal_name_full Chem.Commun.
_journal_page_first 6052
_journal_paper_doi 10.1039/C4CC01368A
_journal_volume 50
_journal_year 2014
_chemical_formula_sum 'C33 H31 N6 O11 Y'
_chemical_formula_weight 776.55
_chemical_name_systematic
; 
 ? 
;
_space_group_IT_number 14
_symmetry_cell_setting monoclinic
_symmetry_space_group_name_Hall '-P 2ybc'
_symmetry_space_group_name_H-M 'P 1 21/c 1'
_atom_sites_solution_hydrogens geom
_atom_sites_solution_primary direct
_atom_sites_solution_secondary difmap
_audit_creation_method SHELXL-97
_cell_angle_alpha 90.00
_cell_angle_beta 108.4190(10)
_cell_angle_gamma 90.00
_cell_formula_units_Z 4
_cell_length_a 10.0896(5)
_cell_length_b 23.7561(10)
_cell_length_c 14.7146(7)
_cell_measurement_reflns_used 4808
_cell_measurement_temperature 296(2)
_cell_measurement_theta_max 21.57
_cell_measurement_theta_min 2.29
_cell_volume 3346.3(3)
_computing_cell_refinement 'Bruker SMART'
_computing_data_collection 'Bruker SMART'
_computing_data_reduction 'Bruker SAINT'
_computing_molecular_graphics 'Bruker SHELXTL'
_computing_publication_material 'Bruker SHELXTL'
_computing_structure_refinement 'Bruker SHELXTL'
_computing_structure_solution 'Bruker SHELXTL'
_diffrn_ambient_temperature 296(2)
_diffrn_measured_fraction_theta_full 0.987
_diffrn_measured_fraction_theta_max 0.987
_diffrn_measurement_device_type 'CCD area detector'
_diffrn_measurement_method 'phi and omega scans'
_diffrn_radiation_monochromator graphite
_diffrn_radiation_source 'fine-focus sealed tube'
_diffrn_radiation_type MoK\a
_diffrn_radiation_wavelength 0.71073
_diffrn_reflns_av_R_equivalents 0.0635
_diffrn_reflns_av_sigmaI/netI 0.0579
_diffrn_reflns_limit_h_max 10
_diffrn_reflns_limit_h_min -13
_diffrn_reflns_limit_k_max 30
_diffrn_reflns_limit_k_min -20
_diffrn_reflns_limit_l_max 18
_diffrn_reflns_limit_l_min -16
_diffrn_reflns_number 40784
_diffrn_reflns_theta_full 27.61
_diffrn_reflns_theta_max 27.61
_diffrn_reflns_theta_min 2.13
_exptl_absorpt_coefficient_mu 1.814
_exptl_absorpt_correction_T_max 0.8685
_exptl_absorpt_correction_T_min 0.7853
_exptl_absorpt_correction_type multi-scan
_exptl_absorpt_process_details SADABS
_exptl_crystal_colour colourless
_exptl_crystal_density_diffrn 1.541
_exptl_crystal_density_method 'not measured'
_exptl_crystal_description columnar
_exptl_crystal_F_000 1592
_exptl_crystal_size_max 0.14
_exptl_crystal_size_mid 0.12
_exptl_crystal_size_min 0.08
_refine_diff_density_max 0.431
_refine_diff_density_min -0.504
_refine_diff_density_rms 0.084
_refine_ls_extinction_method none
_refine_ls_goodness_of_fit_ref 1.100
_refine_ls_hydrogen_treatment mixed
_refine_ls_matrix_type full
_refine_ls_number_parameters 491
_refine_ls_number_reflns 7671
_refine_ls_number_restraints 69
_refine_ls_restrained_S_all 1.100
_refine_ls_R_factor_all 0.1043
_refine_ls_R_factor_gt 0.0600
_refine_ls_shift/su_max 0.003
_refine_ls_shift/su_mean 0.000
_refine_ls_structure_factor_coef Fsqd
_refine_ls_weighting_details 'calc w=1/[\s^2^(Fo^2^)+(0.0158P)^2^+9.0693P] where P=(Fo^2^+2Fc^2^)/3'
_refine_ls_weighting_scheme calc
_refine_ls_wR_factor_gt 0.1025
_refine_ls_wR_factor_ref 0.1208
_reflns_number_gt 5181
_reflns_number_total 7671
_reflns_threshold_expression >2sigma(I)
_cod_data_source_file c4cc01368a2.cif
_cod_data_source_block 110524a_0m
_cod_original_sg_symbol_H-M P2(1)/c
_cod_database_code 7113919

loop_
_symmetry_equiv_pos_as_xyz
'x, y, z'
'-x, y+1/2, -z+1/2'
'-x, -y, -z'
'x, -y-1/2, z-1/2'

loop_
_atom_site_label
_atom_site_type_symbol
_atom_site_fract_x
_atom_site_fract_y
_atom_site_fract_z
_atom_site_U_iso_or_equiv
_atom_site_adp_type
_atom_site_occupancy
_atom_site_symmetry_multiplicity
_atom_site_calc_flag
_atom_site_refinement_flags
C1 C 0.5668(4) 0.98196(16) 0.6622(3) 0.0250(8) Uani 1 1 d .
C2 C 0.6543(4) 0.96371(17) 0.7624(3) 0.0276(9) Uani 1 1 d .
C3 C 0.5911(4) 0.9486(2) 0.8290(3) 0.0409(11) Uani 1 1 d .
H3A H 0.4949 0.9513 0.8161 0.049 Uiso 1 1 calc R
C4 C 0.6777(5) 0.9294(2) 0.9162(3) 0.0507(13) Uani 1 1 d .
H4A H 0.6373 0.9175 0.9617 0.061 Uiso 1 1 calc R
C5 C 0.8679(4) 0.94495(18) 0.8704(3) 0.0337(10) Uani 1 1 d .
C6 C 1.0230(4) 0.9455(2) 0.8951(3) 0.0392(11) Uani 1 1 d .
C7 C 1.1052(5) 0.9151(3) 0.9715(4) 0.0730(19) Uani 1 1 d U
H7A H 1.0643 0.8942 1.0089 0.088 Uiso 1 1 calc R
C8 C 1.2492(6) 0.9155(3) 0.9930(5) 0.083(2) Uani 1 1 d U
H8A H 1.3042 0.8938 1.0435 0.100 Uiso 1 1 calc R
C9 C 1.3104(5) 0.9472(3) 0.9413(4) 0.0676(17) Uani 1 1 d U
H9A H 1.4073 0.9484 0.9580 0.081 Uiso 1 1 calc R
C10 C 1.2312(5) 0.9774(3) 0.8649(4) 0.0632(16) Uani 1 1 d U
H10A H 1.2733 0.9982 0.8280 0.076 Uiso 1 1 calc R
C11 C 1.0877(5) 0.9767(2) 0.8426(3) 0.0484(13) Uani 1 1 d U
H11A H 1.0335 0.9979 0.7911 0.058 Uiso 1 1 calc R
C12 C 0.9481(4) 0.93775(16) 0.3765(3) 0.0259(8) Uani 1 1 d .
C13 C 0.8624(4) 0.90096(17) 0.2944(3) 0.0301(9) Uani 1 1 d .
C14 C 0.9174(5) 0.8811(2) 0.2265(3) 0.0454(12) Uani 1 1 d .
H14A H 1.0090 0.8892 0.2299 0.055 Uiso 1 1 calc R
C15 C 0.8333(5) 0.8491(2) 0.1533(4) 0.0551(15) Uani 1 1 d .
H15A H 0.8696 0.8351 0.1071 0.066 Uiso 1 1 calc R
C16 C 0.6545(4) 0.85834(18) 0.2155(3) 0.0331(10) Uani 1 1 d .
C17 C 0.5062(4) 0.84652(18) 0.2067(3) 0.0323(9) Uani 1 1 d .
C18 C 0.4396(5) 0.7997(2) 0.1571(4) 0.0439(12) Uani 1 1 d .
H18A H 0.4880 0.7753 0.1296 0.053 Uiso 1 1 calc R
C19 C 0.3015(5) 0.7891(2) 0.1483(4) 0.0513(13) Uani 1 1 d .
H19A H 0.2569 0.7577 0.1146 0.062 Uiso 1 1 calc R
C20 C 0.2304(5) 0.8249(2) 0.1893(4) 0.0492(13) Uani 1 1 d .
H20A H 0.1373 0.8179 0.1833 0.059 Uiso 1 1 calc R
C21 C 0.2961(5) 0.8711(2) 0.2391(4) 0.0548(14) Uani 1 1 d .
H21A H 0.2481 0.8953 0.2674 0.066 Uiso 1 1 calc R
C22 C 0.4333(4) 0.8816(2) 0.2473(3) 0.0432(12) Uani 1 1 d .
H22A H 0.4774 0.9131 0.2810 0.052 Uiso 1 1 calc R
Y1 Y 0.75069(4) 1.005766(15) 0.49858(3) 0.02427(10) Uani 1 1 d .
N1 N 0.7929(3) 0.96173(14) 0.7822(2) 0.0299(8) Uani 1 1 d .
N2 N 0.8160(4) 0.92699(19) 0.9382(3) 0.0475(10) Uani 1 1 d .
N3 N 0.7301(3) 0.88942(14) 0.2898(2) 0.0295(8) Uani 1 1 d .
N4 N 0.7011(4) 0.83730(19) 0.1465(3) 0.0528(11) Uani 1 1 d .
O1 O 0.6298(3) 0.99259(13) 0.60357(19) 0.0347(7) Uani 1 1 d .
O2 O 0.4377(3) 0.98527(11) 0.64575(19) 0.0296(6) Uani 1 1 d .
O3 O 0.8891(3) 0.95605(13) 0.4328(2) 0.0388(7) Uani 1 1 d .
O4 O 1.0718(3) 0.94694(12) 0.3816(2) 0.0346(7) Uani 1 1 d .
O7 O 0.6393(3) 1.09224(12) 0.5128(2) 0.0344(7) Uani 1 1 d D
O8 O 0.8299(3) 1.06988(14) 0.4066(2) 0.0408(8) Uani 1 1 d D
O9 O 0.8894(3) 0.93743(13) 0.6224(2) 0.0342(7) Uani 1 1 d D
O10 O 0.6400(3) 0.91368(12) 0.4561(2) 0.0351(7) Uani 1 1 d D
O11 O 0.7432(3) 0.83499(13) 0.5976(2) 0.0451(8) Uani 1 1 d D
C23 C 0.5540(5) 0.15982(19) 0.2956(4) 0.0415(11) Uani 1 1 d .
C24 C 0.4645(4) 0.19101(19) 0.2061(3) 0.0376(10) Uani 1 1 d .
C25 C 0.5204(5) 0.2059(2) 0.1350(4) 0.0492(13) Uani 1 1 d .
H25A H 0.6104 0.1953 0.1379 0.059 Uiso 1 1 calc R
C26 C 0.4376(5) 0.2367(2) 0.0604(4) 0.0556(14) Uani 1 1 d .
H26A H 0.4737 0.2483 0.0127 0.067 Uiso 1 1 calc R
C27 C 0.2585(4) 0.23249(18) 0.1235(3) 0.0358(10) Uani 1 1 d .
C28 C 0.1124(5) 0.2462(2) 0.1165(3) 0.0395(11) Uani 1 1 d .
C29 C 0.0390(5) 0.2875(2) 0.0535(4) 0.0458(12) Uani 1 1 d .
H29A H 0.0811 0.3060 0.0141 0.055 Uiso 1 1 calc R
C30 C -0.0966(5) 0.3011(2) 0.0491(4) 0.0515(13) Uani 1 1 d .
H30A H -0.1450 0.3289 0.0071 0.062 Uiso 1 1 calc R
C31 C -0.1589(5) 0.2737(2) 0.1064(4) 0.0587(15) Uani 1 1 d .
H31A H -0.2494 0.2831 0.1040 0.070 Uiso 1 1 calc R
C32 C -0.0881(6) 0.2323(3) 0.1673(5) 0.0675(17) Uani 1 1 d .
H32A H -0.1319 0.2130 0.2049 0.081 Uiso 1 1 calc R
C33 C 0.0482(5) 0.2189(2) 0.1735(4) 0.0548(14) Uani 1 1 d .
H33A H 0.0963 0.1914 0.2164 0.066 Uiso 1 1 calc R
N5 N 0.3335(4) 0.20368(15) 0.2009(3) 0.0377(9) Uani 1 1 d .
N6 N 0.3063(4) 0.25087(17) 0.0534(3) 0.0461(10) Uani 1 1 d .
O5 O 0.5060(3) 0.15420(14) 0.3631(3) 0.0523(9) Uani 1 1 d .
O6 O 0.6694(3) 0.14318(15) 0.2919(3) 0.0571(10) Uani 1 1 d .
H10C H 0.668(6) 0.902(2) 0.404(2) 0.080(6) Uiso 1 1 d D
H9D H 0.855(5) 0.9003(11) 0.613(3) 0.080(6) Uiso 1 1 d D
H7C H 0.598(5) 1.1170(19) 0.461(3) 0.080(6) Uiso 1 1 d D
H7D H 0.581(5) 1.091(2) 0.551(3) 0.080(6) Uiso 1 1 d D
H11C H 0.678(5) 0.835(2) 0.632(4) 0.080(6) Uiso 1 1 d D
H11D H 0.734(5) 0.8000(14) 0.566(4) 0.080(6) Uiso 1 1 d D
H8C H 0.772(4) 1.0968(18) 0.365(3) 0.080(6) Uiso 1 1 d D
H9C H 0.879(6) 0.9501(19) 0.681(2) 0.080(6) Uiso 1 1 d D
H10D H 0.665(6) 0.8849(17) 0.503(3) 0.080(6) Uiso 1 1 d D
H8D H 0.907(4) 1.064(2) 0.385(4) 0.080(6) Uiso 1 1 d D

loop_
_atom_site_aniso_label
_atom_site_aniso_U_11
_atom_site_aniso_U_22
_atom_site_aniso_U_33
_atom_site_aniso_U_23
_atom_site_aniso_U_13
_atom_site_aniso_U_12
C1 0.0237(19) 0.026(2) 0.025(2) -0.0034(16) 0.0070(16) -0.0008(15)
C2 0.0195(19) 0.032(2) 0.028(2) 0.0017(17) 0.0030(16) 0.0006(16)
C3 0.024(2) 0.068(3) 0.030(2) 0.008(2) 0.0077(18) 0.003(2)
C4 0.038(3) 0.081(4) 0.034(3) 0.015(3) 0.013(2) 0.001(3)
C5 0.026(2) 0.042(3) 0.029(2) 0.0054(19) 0.0031(18) 0.0023(18)
C6 0.028(2) 0.058(3) 0.028(2) 0.006(2) 0.0044(18) 0.004(2)
C7 0.032(3) 0.117(5) 0.064(4) 0.049(4) 0.006(3) 0.005(3)
C8 0.034(3) 0.132(5) 0.073(4) 0.052(4) 0.002(3) 0.017(3)
C9 0.027(3) 0.113(5) 0.059(4) 0.021(3) 0.008(2) 0.009(3)
C10 0.032(3) 0.097(4) 0.057(3) 0.024(3) 0.009(2) -0.001(3)
C11 0.032(2) 0.072(3) 0.037(3) 0.014(2) 0.005(2) 0.002(2)
C12 0.0189(19) 0.029(2) 0.027(2) 0.0014(17) 0.0038(16) 0.0006(15)
C13 0.025(2) 0.037(2) 0.026(2) -0.0017(18) 0.0054(17) 0.0022(17)
C14 0.026(2) 0.067(3) 0.044(3) -0.017(2) 0.012(2) -0.007(2)
C15 0.030(3) 0.088(4) 0.051(3) -0.033(3) 0.017(2) -0.013(3)
C16 0.026(2) 0.039(2) 0.030(2) -0.0050(19) 0.0025(18) -0.0006(18)
C17 0.022(2) 0.041(2) 0.030(2) -0.0017(19) 0.0031(17) -0.0037(17)
C18 0.041(3) 0.041(3) 0.050(3) -0.013(2) 0.016(2) -0.003(2)
C19 0.041(3) 0.042(3) 0.064(4) -0.014(3) 0.007(3) -0.017(2)
C20 0.027(2) 0.067(3) 0.054(3) -0.007(3) 0.012(2) -0.011(2)
C21 0.029(3) 0.075(4) 0.061(4) -0.025(3) 0.015(2) 0.000(2)
C22 0.027(2) 0.054(3) 0.044(3) -0.021(2) 0.004(2) -0.004(2)
Y1 0.01524(15) 0.03265(19) 0.02358(17) 0.00006(19) 0.00422(12) 0.00033(18)
N1 0.0202(17) 0.042(2) 0.0257(18) 0.0037(15) 0.0042(14) -0.0002(14)
N2 0.033(2) 0.078(3) 0.028(2) 0.014(2) 0.0047(17) 0.004(2)
N3 0.0236(17) 0.0342(19) 0.0280(19) -0.0004(15) 0.0045(14) -0.0009(14)
N4 0.032(2) 0.078(3) 0.048(3) -0.028(2) 0.0127(19) -0.011(2)
O1 0.0262(14) 0.0505(19) 0.0282(15) 0.0051(14) 0.0097(12) 0.0021(13)
O2 0.0197(13) 0.0397(17) 0.0268(15) -0.0002(12) 0.0036(11) 0.0001(12)
O3 0.0275(16) 0.0468(19) 0.0424(19) -0.0137(15) 0.0113(14) -0.0010(13)
O4 0.0194(14) 0.0447(18) 0.0374(17) -0.0022(14) 0.0060(12) -0.0058(12)
O7 0.0311(16) 0.0357(17) 0.0359(18) -0.0005(13) 0.0100(13) 0.0030(13)
O8 0.0252(16) 0.053(2) 0.0440(19) 0.0194(15) 0.0110(14) 0.0072(14)
O9 0.0292(16) 0.0405(18) 0.0310(17) 0.0011(13) 0.0069(13) 0.0026(13)
O10 0.0333(16) 0.0389(17) 0.0315(17) -0.0024(13) 0.0079(13) -0.0020(13)
O11 0.050(2) 0.0413(19) 0.047(2) -0.0030(15) 0.0204(16) -0.0061(16)
C23 0.033(3) 0.040(3) 0.048(3) 0.010(2) 0.009(2) 0.002(2)
C24 0.032(2) 0.038(3) 0.042(3) 0.007(2) 0.012(2) 0.0027(19)
C25 0.030(3) 0.070(4) 0.050(3) 0.009(3) 0.016(2) 0.010(2)
C26 0.050(3) 0.081(4) 0.044(3) 0.015(3) 0.026(3) 0.012(3)
C27 0.035(2) 0.038(2) 0.035(2) -0.001(2) 0.012(2) 0.0016(19)
C28 0.031(2) 0.046(3) 0.040(3) -0.004(2) 0.008(2) -0.001(2)
C29 0.034(3) 0.049(3) 0.052(3) 0.004(2) 0.010(2) 0.004(2)
C30 0.038(3) 0.049(3) 0.060(3) 0.000(3) 0.005(2) 0.007(2)
C31 0.038(3) 0.066(4) 0.070(4) -0.004(3) 0.013(3) 0.011(3)
C32 0.043(3) 0.087(5) 0.079(4) 0.020(4) 0.028(3) 0.003(3)
C33 0.035(3) 0.067(4) 0.062(4) 0.016(3) 0.014(2) 0.008(2)
N5 0.0275(19) 0.042(2) 0.044(2) 0.0075(18) 0.0110(17) 0.0053(16)
N6 0.042(2) 0.058(3) 0.040(2) 0.011(2) 0.0138(19) 0.0099(19)
O5 0.048(2) 0.059(2) 0.053(2) 0.0216(18) 0.0191(17) 0.0186(17)
O6 0.0348(19) 0.068(2) 0.070(3) 0.028(2) 0.0183(17) 0.0161(17)

loop_
_atom_type_symbol
_atom_type_description
_atom_type_scat_dispersion_real
_atom_type_scat_dispersion_imag
_atom_type_scat_source
C C 0.0033 0.0016 'International Tables Vol C Tables 4.2.6.8 and 6.1.1.4'
H H 0.0000 0.0000 'International Tables Vol C Tables 4.2.6.8 and 6.1.1.4'
N N 0.0061 0.0033 'International Tables Vol C Tables 4.2.6.8 and 6.1.1.4'
O O 0.0106 0.0060 'International Tables Vol C Tables 4.2.6.8 and 6.1.1.4'
Y Y -2.7962 3.5667 'International Tables Vol C Tables 4.2.6.8 and 6.1.1.4'

loop_
_geom_angle_atom_site_label_1
_geom_angle_atom_site_label_2
_geom_angle_atom_site_label_3
_geom_angle
_geom_angle_site_symmetry_1
_geom_angle_site_symmetry_3
O1 C1 O2 125.5(4) . .
O1 C1 C2 117.4(3) . .
O2 C1 C2 117.1(3) . .
N1 C2 C3 121.6(4) . .
N1 C2 C1 117.9(3) . .
C3 C2 C1 120.5(3) . .
C2 C3 C4 116.7(4) . .
C2 C3 H3A 121.7 . .
C4 C3 H3A 121.7 . .
N2 C4 C3 123.1(4) . .
N2 C4 H4A 118.4 . .
C3 C4 H4A 118.4 . .
N2 C5 N1 125.7(4) . .
N2 C5 C6 116.8(4) . .
N1 C5 C6 117.5(4) . .
C7 C6 C11 118.2(4) . .
C7 C6 C5 120.8(4) . .
C11 C6 C5 121.0(4) . .
C6 C7 C8 120.2(5) . .
C6 C7 H7A 119.9 . .
C8 C7 H7A 119.9 . .
C9 C8 C7 120.5(5) . .
C9 C8 H8A 119.7 . .
C7 C8 H8A 119.7 . .
C8 C9 C10 120.4(5) . .
C8 C9 H9A 119.8 . .
C10 C9 H9A 119.8 . .
C9 C10 C11 119.2(5) . .
C9 C10 H10A 120.4 . .
C11 C10 H10A 120.4 . .
C6 C11 C10 121.4(5) . .
C6 C11 H11A 119.3 . .
C10 C11 H11A 119.3 . .
O3 C12 O4 125.5(4) . .
O3 C12 C13 117.4(3) . .
O4 C12 C13 117.1(4) . .
N3 C13 C14 121.2(4) . .
N3 C13 C12 117.6(3) . .
C14 C13 C12 121.2(4) . .
C13 C14 C15 118.1(4) . .
C13 C14 H14A 121.0 . .
C15 C14 H14A 121.0 . .
N4 C15 C14 122.1(4) . .
N4 C15 H15A 119.0 . .
C14 C15 H15A 119.0 . .
N3 C16 N4 125.3(4) . .
N3 C16 C17 118.2(4) . .
N4 C16 C17 116.5(4) . .
C22 C17 C18 118.8(4) . .
C22 C17 C16 120.8(4) . .
C18 C17 C16 120.4(4) . .
C17 C18 C19 120.3(4) . .
C17 C18 H18A 119.9 . .
C19 C18 H18A 119.9 . .
C20 C19 C18 119.9(4) . .
C20 C19 H19A 120.1 . .
C18 C19 H19A 120.1 . .
C21 C20 C19 120.1(4) . .
C21 C20 H20A 120.0 . .
C19 C20 H20A 120.0 . .
C20 C21 C22 119.8(5) . .
C20 C21 H21A 120.1 . .
C22 C21 H21A 120.1 . .
C17 C22 C21 121.1(4) . .
C17 C22 H22A 119.4 . .
C21 C22 H22A 119.4 . .
O3 Y1 O1 138.95(11) . .
O3 Y1 O8 73.93(11) . .
O1 Y1 O8 146.91(11) . .
O3 Y1 O4 98.17(10) . 3_776
O1 Y1 O4 90.08(10) . 3_776
O8 Y1 O4 78.77(11) . 3_776
O3 Y1 O2 95.30(10) . 3_676
O1 Y1 O2 99.83(9) . 3_676
O8 Y1 O2 75.34(10) . 3_676
O4 Y1 O2 146.11(10) 3_776 3_676
O3 Y1 O7 149.14(11) . .
O1 Y1 O7 71.91(11) . .
O8 Y1 O7 75.31(11) . .
O4 Y1 O7 77.99(10) 3_776 .
O2 Y1 O7 74.59(10) 3_676 .
O3 Y1 O10 73.62(10) . .
O1 Y1 O10 75.56(10) . .
O8 Y1 O10 130.27(11) . .
O4 Y1 O10 142.47(10) 3_776 .
O2 Y1 O10 71.30(10) 3_676 .
O7 Y1 O10 127.14(10) . .
O3 Y1 O9 72.27(11) . .
O1 Y1 O9 73.35(10) . .
O8 Y1 O9 128.82(10) . .
O4 Y1 O9 69.42(10) 3_776 .
O2 Y1 O9 144.47(10) 3_676 .
O7 Y1 O9 131.60(10) . .
O10 Y1 O9 73.25(10) . .
C2 N1 C5 117.0(3) . .
C4 N2 C5 115.7(4) . .
C16 N3 C13 117.0(4) . .
C15 N4 C16 116.4(4) . .
C1 O1 Y1 176.0(3) . .
C1 O2 Y1 132.1(2) . 3_676
C12 O3 Y1 163.2(3) . .
C12 O4 Y1 129.6(3) . 3_776
Y1 O7 H7C 124(3) . .
Y1 O7 H7D 115(3) . .
H7C O7 H7D 108(3) . .
Y1 O8 H8C 124(3) . .
Y1 O8 H8D 125(3) . .
H8C O8 H8D 107(3) . .
Y1 O9 H9D 114(3) . .
Y1 O9 H9C 105(3) . .
H9D O9 H9C 107(3) . .
Y1 O10 H10C 104(3) . .
Y1 O10 H10D 118(3) . .
H10C O10 H10D 107(3) . .
H11C O11 H11D 106(3) . .
O5 C23 O6 127.3(4) . .
O5 C23 C24 117.8(4) . .
O6 C23 C24 114.9(4) . .
N5 C24 C25 122.2(4) . .
N5 C24 C23 117.6(4) . .
C25 C24 C23 120.3(4) . .
C26 C25 C24 117.0(4) . .
C26 C25 H25A 121.5 . .
C24 C25 H25A 121.5 . .
N6 C26 C25 122.5(5) . .
N6 C26 H26A 118.8 . .
C25 C26 H26A 118.8 . .
N5 C27 N6 125.2(4) . .
N5 C27 C28 116.9(4) . .
N6 C27 C28 117.8(4) . .
C33 C28 C29 119.1(4) . .
C33 C28 C27 120.3(4) . .
C29 C28 C27 120.6(4) . .
C30 C29 C28 120.3(5) . .
C30 C29 H29A 119.8 . .
C28 C29 H29A 119.8 . .
C31 C30 C29 119.9(5) . .
C31 C30 H30A 120.0 . .
C29 C30 H30A 120.0 . .
C30 C31 C32 120.0(5) . .
C30 C31 H31A 120.0 . .
C32 C31 H31A 120.0 . .
C31 C32 C33 120.6(5) . .
C31 C32 H32A 119.7 . .
C33 C32 H32A 119.7 . .
C28 C33 C32 120.0(5) . .
C28 C33 H33A 120.0 . .
C32 C33 H33A 120.0 . .
C24 N5 C27 116.6(4) . .
C26 N6 C27 116.5(4) . .

loop_
_geom_bond_atom_site_label_1
_geom_bond_atom_site_label_2
_geom_bond_distance
_geom_bond_site_symmetry_2
C1 O1 1.248(4) .
C1 O2 1.250(4) .
C1 C2 1.523(5) .
C2 N1 1.336(5) .
C2 C3 1.375(6) .
C3 C4 1.382(6) .
C3 H3A 0.9300 .
C4 N2 1.330(6) .
C4 H4A 0.9300 .
C5 N2 1.335(5) .
C5 N1 1.341(5) .
C5 C6 1.490(6) .
C6 C7 1.372(6) .
C6 C11 1.376(6) .
C7 C8 1.386(7) .
C7 H7A 0.9300 .
C8 C9 1.351(8) .
C8 H8A 0.9300 .
C9 C10 1.359(7) .
C9 H9A 0.9300 .
C10 C11 1.381(7) .
C10 H10A 0.9300 .
C11 H11A 0.9300 .
C12 O3 1.241(5) .
C12 O4 1.246(4) .
C12 C13 1.520(5) .
C13 N3 1.343(5) .
C13 C14 1.370(6) .
C14 C15 1.371(6) .
C14 H14A 0.9300 .
C15 N4 1.335(6) .
C15 H15A 0.9300 .
C16 N3 1.340(5) .
C16 N4 1.343(6) .
C16 C17 1.488(6) .
C17 C22 1.368(6) .
C17 C18 1.381(6) .
C18 C19 1.382(6) .
C18 H18A 0.9300 .
C19 C20 1.370(7) .
C19 H19A 0.9300 .
C20 C21 1.368(7) .
C20 H20A 0.9300 .
C21 C22 1.374(6) .
C21 H21A 0.9300 .
C22 H22A 0.9300 .
Y1 O3 2.266(3) .
Y1 O1 2.273(3) .
Y1 O8 2.340(3) .
Y1 O4 2.363(3) 3_776
Y1 O2 2.370(3) 3_676
Y1 O7 2.382(3) .
Y1 O10 2.446(3) .
Y1 O9 2.511(3) .
O2 Y1 2.370(3) 3_676
O4 Y1 2.363(3) 3_776
O7 H7C 0.946(19) .
O7 H7D 0.934(19) .
O8 H8C 0.944(19) .
O8 H8D 0.945(19) .
O9 H9D 0.942(19) .
O9 H9C 0.948(19) .
O10 H10C 0.938(19) .
O10 H10D 0.946(19) .
O11 H11C 0.952(19) .
O11 H11D 0.943(19) .
C23 O5 1.241(6) .
C23 O6 1.247(5) .
C23 C24 1.532(6) .
C24 N5 1.334(5) .
C24 C25 1.382(6) .
C25 C26 1.364(7) .
C25 H25A 0.9300 .
C26 N6 1.339(6) .
C26 H26A 0.9300 .
C27 N5 1.340(5) .
C27 N6 1.342(6) .
C27 C28 1.481(6) .
C28 C33 1.374(7) .
C28 C29 1.392(6) .
C29 C30 1.387(6) .
C29 H29A 0.9300 .
C30 C31 1.366(7) .
C30 H30A 0.9300 .
C31 C32 1.369(8) .
C31 H31A 0.9300 .
C32 C33 1.387(7) .
C32 H32A 0.9300 .
C33 H33A 0.9300 .
